data_1546125
loop_
_publ_author_name
'Rosen, Tomer'
'Goldberg, I.'
'Navarra, Wanda'
'Venditto, Vincenzo'
'Kol, Moshe'

_publ_section_title
;
 Divergent [{ONNN}Mg-Cl] complexes in the highly active and living lactide
 polymerization
;
_journal_name_full 'Chem. Sci.'
_journal_paper_doi 10.1039/C7SC01514C
_journal_year 2017
_chemical_formula_moiety 'C19 H18 Cl Mg N3 O, 2(C H2 Cl2)'
_chemical_formula_sum 'C21 H22 Cl5 Mg N3 O'
_chemical_formula_weight 533.97
_space_group_crystal_system monoclinic
_space_group_IT_number 15
_space_group_name_Hall '-C 2yc'
_space_group_name_H-M_alt 'C 1 2/c 1'
_symmetry_space_group_name_Hall '-C 2yc'
_symmetry_space_group_name_H-M 'C 1 2/c 1'
_atom_sites_solution_hydrogens geom
_atom_sites_solution_primary direct
_atom_sites_solution_secondary difmap
_audit_creation_method SHELXL-2014/7
_audit_update_record
;
2017-03-13 deposited with the CCDC.
2017-05-26 downloaded from the CCDC.
;
_cell_angle_alpha 90
_cell_angle_beta 116.047(3)
_cell_angle_gamma 90
_cell_formula_units_Z 8
_cell_length_a 24.0022(18)
_cell_length_b 8.6136(6)
_cell_length_c 25.556(3)
_cell_measurement_reflns_used 3904
_cell_measurement_temperature 110(2)
_cell_measurement_theta_max 26.20
_cell_measurement_theta_min 1.77
_cell_volume 4747.0(7)
_computing_cell_refinement 'Saint, Bruker-AXS'
_computing_data_collection 'Apex2, Bruker-AXS'
_computing_data_reduction 'Saint, Bruker-AXS'
_computing_structure_refinement 'SHELXL-2014/7 (Sheldrick, 2015)'
_computing_structure_solution 'SHELXT-2014 (sheldrick, 2015)'
_diffrn_ambient_temperature 110(2)
_diffrn_detector_area_resol_mean 1.75
_diffrn_measured_fraction_theta_full 0.997
_diffrn_measured_fraction_theta_max 0.991
_diffrn_measurement_device_type 'ApexDuo, Bruker-AXS'
_diffrn_measurement_method '1 deg. \f and \w scans'
_diffrn_radiation_type MoK\a
_diffrn_radiation_wavelength 0.71073
_diffrn_reflns_av_R_equivalents 0.0314
_diffrn_reflns_av_unetI/netI 0.0368
_diffrn_reflns_Laue_measured_fraction_full 0.997
_diffrn_reflns_Laue_measured_fraction_max 0.991
_diffrn_reflns_limit_h_max 22
_diffrn_reflns_limit_h_min -29
_diffrn_reflns_limit_k_max 10
_diffrn_reflns_limit_k_min -6
_diffrn_reflns_limit_l_max 31
_diffrn_reflns_limit_l_min -28
_diffrn_reflns_number 16678
_diffrn_reflns_point_group_measured_fraction_full 0.997
_diffrn_reflns_point_group_measured_fraction_max 0.991
_diffrn_reflns_theta_full 25.242
_diffrn_reflns_theta_max 26.206
_diffrn_reflns_theta_min 1.774
_diffrn_source 'ImuS micro-focus'
_exptl_absorpt_coefficient_mu 0.658
_exptl_absorpt_correction_T_max 0.925
_exptl_absorpt_correction_T_min 0.817
_exptl_absorpt_correction_type multi-scan
_exptl_absorpt_process_details 'Sadabs, Bruker-AXS'
_exptl_crystal_colour colorless
_exptl_crystal_density_diffrn 1.494
_exptl_crystal_description plate
_exptl_crystal_F_000 2192
_exptl_crystal_size_max 0.320
_exptl_crystal_size_mid 0.240
_exptl_crystal_size_min 0.120
_refine_diff_density_max 0.766
_refine_diff_density_min -0.558
_refine_diff_density_rms 0.066
_refine_ls_extinction_method none
_refine_ls_goodness_of_fit_ref 1.016
_refine_ls_hydrogen_treatment constr
_refine_ls_matrix_type full
_refine_ls_number_parameters 280
_refine_ls_number_reflns 4733
_refine_ls_number_restraints 0
_refine_ls_restrained_S_all 1.016
_refine_ls_R_factor_all 0.0516
_refine_ls_R_factor_gt 0.0391
_refine_ls_shift/su_max 0.001
_refine_ls_shift/su_mean 0.000
_refine_ls_structure_factor_coef Fsqd
_refine_ls_weighting_details 'w=1/[\s^2^(Fo^2^)+(0.0395P)^2^+12.0103P] where P=(Fo^2^+2Fc^2^)/3'
_refine_ls_weighting_scheme calc
_refine_ls_wR_factor_gt 0.0912
_refine_ls_wR_factor_ref 0.0972
_reflns_Friedel_coverage 0.000
_reflns_number_gt 3904
_reflns_number_total 4733
_reflns_threshold_expression 'I > 2\s(I)'
_cod_data_source_file c7sc01514c2.cif
_cod_data_source_block mk392
_cod_original_cell_volume 4746.9(7)
_cod_database_code 1546125
_shelx_shelxl_version_number 2014/7
_shelx_space_group_comment
;
The symmetry employed for this shelxl refinement is uniquely defined
by the following loop, which should always be used as a source of
symmetry information in preference to the above space-group names.
They are only intended as comments.
;
_shelx_estimated_absorpt_t_min 0.817
_shelx_estimated_absorpt_t_max 0.925

loop_
_space_group_symop_operation_xyz
'x, y, z'
'-x, y, -z+1/2'
'x+1/2, y+1/2, z'
'-x+1/2, y+1/2, -z+1/2'
'-x, -y, -z'
'x, -y, z-1/2'
'-x+1/2, -y+1/2, -z'
'x+1/2, -y+1/2, z-1/2'

loop_
_atom_site_label
_atom_site_type_symbol
_atom_site_fract_x
_atom_site_fract_y
_atom_site_fract_z
_atom_site_U_iso_or_equiv
_atom_site_adp_type
_atom_site_occupancy
_atom_site_site_symmetry_order
_atom_site_calc_flag
_atom_site_refinement_flags_posn
_atom_site_refinement_flags_adp
Mg1 Mg 0.44241(3) 0.54591(8) 0.44039(3) 0.01098(17) Uani 1 1 d . .
Cl1 Cl 0.44920(2) 0.81488(6) 0.41406(3) 0.01621(14) Uani 1 1 d . .
O1 O 0.53434(7) 0.49465(17) 0.47301(7) 0.0109(3) Uani 1 1 d . .
N1 N 0.61044(8) 0.6863(2) 0.57737(8) 0.0124(4) Uani 1 1 d . .
N2 N 0.57398(8) 0.5360(2) 0.64923(8) 0.0134(4) Uani 1 1 d . .
N3 N 0.65282(8) 0.3930(2) 0.57248(8) 0.0129(4) Uani 1 1 d . .
C4 C 0.57700(10) 0.5417(3) 0.45567(10) 0.0120(5) Uani 1 1 d . .
C5 C 0.61489(10) 0.6716(3) 0.48170(10) 0.0132(5) Uani 1 1 d . .
C6 C 0.69618(10) 0.5042(3) 0.59338(10) 0.0133(5) Uani 1 1 d . .
C7 C 0.58591(10) 0.4606(3) 0.41251(10) 0.0149(5) Uani 1 1 d . .
H7 H 0.5595 0.3759 0.3932 0.018 Uiso 1 1 calc R U
C8 C 0.67674(10) 0.6505(3) 0.61325(10) 0.0141(5) Uani 1 1 d . .
H8A H 0.6845 0.6385 0.6544 0.017 Uiso 1 1 calc R U
H8B H 0.7022 0.7383 0.6111 0.017 Uiso 1 1 calc R U
C9 C 0.66172(10) 0.7114(3) 0.46588(10) 0.0160(5) Uani 1 1 d . .
H9 H 0.6875 0.7982 0.4839 0.019 Uiso 1 1 calc R U
C10 C 0.60178(10) 0.7699(3) 0.52355(10) 0.0138(5) Uani 1 1 d . .
H10A H 0.6295 0.8615 0.5344 0.017 Uiso 1 1 calc R U
H10B H 0.5585 0.8080 0.5037 0.017 Uiso 1 1 calc R U
C11 C 0.58656(11) 0.7835(3) 0.61040(11) 0.0158(5) Uani 1 1 d . .
H11A H 0.5455 0.8258 0.5836 0.019 Uiso 1 1 calc R U
H11B H 0.6150 0.8720 0.6280 0.019 Uiso 1 1 calc R U
C12 C 0.66708(11) 0.2599(3) 0.55387(10) 0.0159(5) Uani 1 1 d . .
H12 H 0.6360 0.1822 0.5379 0.019 Uiso 1 1 calc R U
C13 C 0.63322(11) 0.5029(3) 0.39770(11) 0.0181(5) Uani 1 1 d . .
H13 H 0.6392 0.4455 0.3688 0.022 Uiso 1 1 calc R U
C14 C 0.58066(10) 0.6910(3) 0.65756(10) 0.0154(5) Uani 1 1 d . .
C15 C 0.56786(10) 0.4503(3) 0.69021(10) 0.0176(5) Uani 1 1 d . .
H15 H 0.5640 0.3410 0.6851 0.021 Uiso 1 1 calc R U
C16 C 0.72509(12) 0.2312(3) 0.55693(11) 0.0212(5) Uani 1 1 d . .
H16 H 0.7338 0.1355 0.5436 0.025 Uiso 1 1 calc R U
C17 C 0.67139(11) 0.6269(3) 0.42438(11) 0.0186(5) Uani 1 1 d . .
H17 H 0.7039 0.6543 0.4145 0.022 Uiso 1 1 calc R U
C18 C 0.75568(11) 0.4832(3) 0.59814(11) 0.0180(5) Uani 1 1 d . .
H18 H 0.7859 0.5629 0.6138 0.022 Uiso 1 1 calc R U
C19 C 0.58012(11) 0.7620(3) 0.70598(11) 0.0209(5) Uani 1 1 d . .
H19 H 0.5847 0.8714 0.7106 0.025 Uiso 1 1 calc R U
C20 C 0.56696(11) 0.5134(3) 0.73941(11) 0.0228(6) Uani 1 1 d . .
H20 H 0.5624 0.4488 0.7674 0.027 Uiso 1 1 calc R U
C21 C 0.77021(11) 0.3449(3) 0.57981(12) 0.0231(6) Uani 1 1 d . .
H21 H 0.8106 0.3278 0.5828 0.028 Uiso 1 1 calc R U
C22 C 0.57282(12) 0.6732(3) 0.74730(11) 0.0254(6) Uani 1 1 d . .
H22 H 0.5718 0.7201 0.7805 0.030 Uiso 1 1 calc R U
C23 C 0.54358(12) 0.8962(3) 0.35175(12) 0.0223(6) Uani 1 1 d . .
H23A H 0.4980 0.9039 0.3289 0.027 Uiso 1 1 calc R U
H23B H 0.5530 0.7966 0.3733 0.027 Uiso 1 1 calc R U
Cl2 Cl 0.57904(3) 0.89901(9) 0.30376(3) 0.03279(18) Uani 1 1 d . .
Cl3 Cl 0.57046(3) 1.05162(8) 0.40168(3) 0.03264(18) Uani 1 1 d . .
C24 C 0.70816(13) 0.8235(3) 0.20046(12) 0.0297(6) Uani 1 1 d . .
H24A H 0.6718 0.8207 0.1618 0.036 Uiso 1 1 calc R U
H24B H 0.7272 0.7189 0.2086 0.036 Uiso 1 1 calc R U
Cl4 Cl 0.68385(3) 0.87219(11) 0.25405(3) 0.0414(2) Uani 1 1 d . .
Cl5 Cl 0.76260(4) 0.96084(11) 0.19955(4) 0.0499(2) Uani 1 1 d . .

loop_
_atom_site_aniso_label
_atom_site_aniso_U_11
_atom_site_aniso_U_22
_atom_site_aniso_U_33
_atom_site_aniso_U_23
_atom_site_aniso_U_13
_atom_site_aniso_U_12
Mg1 0.0081(4) 0.0109(4) 0.0129(4) 0.0004(3) 0.0037(3) -0.0001(3)
Cl1 0.0135(3) 0.0120(3) 0.0221(3) 0.0033(2) 0.0069(2) 0.0005(2)
O1 0.0084(7) 0.0117(8) 0.0122(8) 0.0010(6) 0.0040(6) -0.0004(6)
N1 0.0095(9) 0.0130(10) 0.0138(10) -0.0004(8) 0.0043(8) 0.0011(7)
N2 0.0086(9) 0.0163(10) 0.0137(10) -0.0007(8) 0.0033(8) -0.0004(8)
N3 0.0121(9) 0.0126(10) 0.0138(10) 0.0023(8) 0.0056(8) 0.0022(8)
C4 0.0074(10) 0.0141(11) 0.0129(11) 0.0060(9) 0.0031(9) 0.0039(9)
C5 0.0110(11) 0.0139(12) 0.0116(11) 0.0043(9) 0.0022(9) 0.0026(9)
C6 0.0106(11) 0.0164(12) 0.0097(11) 0.0037(9) 0.0016(9) 0.0011(9)
C7 0.0133(11) 0.0137(12) 0.0149(12) 0.0003(10) 0.0037(10) 0.0018(9)
C8 0.0093(11) 0.0141(12) 0.0152(12) -0.0009(10) 0.0019(9) -0.0015(9)
C9 0.0101(11) 0.0158(12) 0.0188(13) 0.0043(10) 0.0033(10) -0.0010(9)
C10 0.0128(11) 0.0101(11) 0.0168(12) 0.0014(10) 0.0048(10) -0.0015(9)
C11 0.0161(12) 0.0130(12) 0.0190(12) -0.0019(10) 0.0083(10) 0.0020(9)
C12 0.0173(12) 0.0138(12) 0.0175(12) 0.0020(10) 0.0084(10) 0.0018(9)
C13 0.0185(12) 0.0216(13) 0.0160(12) 0.0026(10) 0.0093(10) 0.0076(10)
C14 0.0095(11) 0.0176(12) 0.0159(12) 0.0002(10) 0.0027(9) 0.0033(9)
C15 0.0122(11) 0.0208(13) 0.0174(13) 0.0005(11) 0.0045(10) -0.0006(10)
C16 0.0238(13) 0.0190(13) 0.0252(14) 0.0026(11) 0.0149(11) 0.0083(11)
C17 0.0133(12) 0.0243(13) 0.0213(13) 0.0093(11) 0.0104(10) 0.0042(10)
C18 0.0124(12) 0.0200(13) 0.0211(13) 0.0044(11) 0.0068(10) -0.0007(10)
C19 0.0201(13) 0.0208(13) 0.0193(13) -0.0032(11) 0.0063(11) 0.0045(10)
C20 0.0219(13) 0.0307(15) 0.0171(13) 0.0024(11) 0.0097(11) -0.0003(11)
C21 0.0158(12) 0.0271(14) 0.0293(15) 0.0060(12) 0.0126(11) 0.0075(11)
C22 0.0271(14) 0.0325(15) 0.0181(13) -0.0051(12) 0.0113(11) 0.0050(12)
C23 0.0190(13) 0.0220(13) 0.0274(14) 0.0044(11) 0.0117(11) -0.0024(10)
Cl2 0.0219(3) 0.0515(5) 0.0259(4) 0.0086(3) 0.0113(3) -0.0012(3)
Cl3 0.0262(4) 0.0214(3) 0.0499(5) -0.0060(3) 0.0163(3) -0.0033(3)
C24 0.0242(14) 0.0370(16) 0.0263(15) -0.0106(13) 0.0096(12) -0.0002(12)
Cl4 0.0267(4) 0.0710(6) 0.0241(4) -0.0099(4) 0.0089(3) 0.0078(4)
Cl5 0.0399(5) 0.0599(6) 0.0500(5) -0.0075(4) 0.0198(4) -0.0157(4)

loop_
_atom_type_symbol
_atom_type_description
_atom_type_scat_dispersion_real
_atom_type_scat_dispersion_imag
_atom_type_scat_source
C C 0.0033 0.0016 'International Tables Vol C Tables 4.2.6.8 and 6.1.1.4'
N N 0.0061 0.0033 'International Tables Vol C Tables 4.2.6.8 and 6.1.1.4'
O O 0.0106 0.0060 'International Tables Vol C Tables 4.2.6.8 and 6.1.1.4'
Mg Mg 0.0486 0.0363 'International Tables Vol C Tables 4.2.6.8 and 6.1.1.4'
Cl Cl 0.1484 0.1585 'International Tables Vol C Tables 4.2.6.8 and 6.1.1.4'
H H 0.0000 0.0000 'International Tables Vol C Tables 4.2.6.8 and 6.1.1.4'

loop_
_geom_angle_atom_site_label_1
_geom_angle_atom_site_label_2
_geom_angle_atom_site_label_3
_geom_angle
_geom_angle_site_symmetry_1
_geom_angle_site_symmetry_3
O1 Mg1 O1 77.86(7) . 5_666
O1 Mg1 N3 166.03(8) . 5_666
O1 Mg1 N3 88.56(7) 5_666 5_666
O1 Mg1 N2 91.28(7) . 5_666
O1 Mg1 N2 151.64(7) 5_666 5_666
N3 Mg1 N2 102.34(7) 5_666 5_666
O1 Mg1 N1 107.24(7) . 5_666
O1 Mg1 N1 86.01(7) 5_666 5_666
N3 Mg1 N1 74.64(7) 5_666 5_666
N2 Mg1 N1 72.15(7) 5_666 5_666
O1 Mg1 Cl1 97.32(5) . .
O1 Mg1 Cl1 115.98(5) 5_666 .
N3 Mg1 Cl1 85.60(6) 5_666 .
N2 Mg1 Cl1 91.15(6) 5_666 .
N1 Mg1 Cl1 150.26(6) 5_666 .
O1 Mg1 Mg1 39.22(5) . 5_666
O1 Mg1 Mg1 38.64(4) 5_666 5_666
N3 Mg1 Mg1 127.13(6) 5_666 5_666
N2 Mg1 Mg1 125.69(6) 5_666 5_666
N1 Mg1 Mg1 98.30(6) 5_666 5_666
Cl1 Mg1 Mg1 111.39(4) . 5_666
C4 O1 Mg1 130.16(14) . .
C4 O1 Mg1 121.25(13) . 5_666
Mg1 O1 Mg1 102.14(7) . 5_666
C11 N1 C8 110.31(18) . .
C11 N1 C10 108.91(17) . .
C8 N1 C10 110.53(17) . .
C11 N1 Mg1 106.70(13) . 5_666
C8 N1 Mg1 106.88(13) . 5_666
C10 N1 Mg1 113.43(14) . 5_666
C15 N2 C14 117.8(2) . .
C15 N2 Mg1 126.13(16) . 5_666
C14 N2 Mg1 115.12(15) . 5_666
C6 N3 C12 118.52(19) . .
C6 N3 Mg1 117.21(15) . 5_666
C12 N3 Mg1 123.71(16) . 5_666
O1 C4 C7 120.7(2) . .
O1 C4 C5 120.7(2) . .
C7 C4 C5 118.6(2) . .
C9 C5 C4 119.6(2) . .
C9 C5 C10 121.0(2) . .
C4 C5 C10 119.34(19) . .
N3 C6 C18 122.0(2) . .
N3 C6 C8 115.50(19) . .
C18 C6 C8 122.5(2) . .
C13 C7 C4 120.5(2) . .
C13 C7 H7 119.7 . .
C4 C7 H7 119.7 . .
N1 C8 C6 111.94(18) . .
N1 C8 H8A 109.2 . .
C6 C8 H8A 109.2 . .
N1 C8 H8B 109.2 . .
C6 C8 H8B 109.2 . .
H8A C8 H8B 107.9 . .
C17 C9 C5 121.3(2) . .
C17 C9 H9 119.4 . .
C5 C9 H9 119.4 . .
N1 C10 C5 113.48(18) . .
N1 C10 H10A 108.9 . .
C5 C10 H10A 108.9 . .
N1 C10 H10B 108.9 . .
C5 C10 H10B 108.9 . .
H10A C10 H10B 107.7 . .
N1 C11 C14 110.84(19) . .
N1 C11 H11A 109.5 . .
C14 C11 H11A 109.5 . .
N1 C11 H11B 109.5 . .
C14 C11 H11B 109.5 . .
H11A C11 H11B 108.1 . .
N3 C12 C16 122.7(2) . .
N3 C12 H12 118.7 . .
C16 C12 H12 118.7 . .
C17 C13 C7 120.8(2) . .
C17 C13 H13 119.6 . .
C7 C13 H13 119.6 . .
N2 C14 C19 122.0(2) . .
N2 C14 C11 116.4(2) . .
C19 C14 C11 121.5(2) . .
N2 C15 C20 123.1(2) . .
N2 C15 H15 118.4 . .
C20 C15 H15 118.4 . .
C12 C16 C21 118.6(2) . .
C12 C16 H16 120.7 . .
C21 C16 H16 120.7 . .
C13 C17 C9 119.2(2) . .
C13 C17 H17 120.4 . .
C9 C17 H17 120.4 . .
C21 C18 C6 119.1(2) . .
C21 C18 H18 120.5 . .
C6 C18 H18 120.5 . .
C22 C19 C14 119.6(2) . .
C22 C19 H19 120.2 . .
C14 C19 H19 120.2 . .
C15 C20 C22 118.8(2) . .
C15 C20 H20 120.6 . .
C22 C20 H20 120.6 . .
C18 C21 C16 119.1(2) . .
C18 C21 H21 120.4 . .
C16 C21 H21 120.4 . .
C19 C22 C20 118.6(2) . .
C19 C22 H22 120.7 . .
C20 C22 H22 120.7 . .
Cl3 C23 Cl2 110.84(13) . .
Cl3 C23 H23A 109.5 . .
Cl2 C23 H23A 109.5 . .
Cl3 C23 H23B 109.5 . .
Cl2 C23 H23B 109.5 . .
H23A C23 H23B 108.1 . .
Cl4 C24 Cl5 110.49(15) . .
Cl4 C24 H24A 109.6 . .
Cl5 C24 H24A 109.6 . .
Cl4 C24 H24B 109.6 . .
Cl5 C24 H24B 109.6 . .
H24A C24 H24B 108.1 . .

loop_
_geom_bond_atom_site_label_1
_geom_bond_atom_site_label_2
_geom_bond_distance
_geom_bond_site_symmetry_2
Mg1 O1 2.0355(16) .
Mg1 O1 2.0609(17) 5_666
Mg1 N3 2.2248(19) 5_666
Mg1 N2 2.260(2) 5_666
Mg1 N1 2.305(2) 5_666
Mg1 Cl1 2.4379(9) .
Mg1 Mg1 3.1867(15) 5_666
O1 C4 1.345(3) .
O1 Mg1 2.0609(17) 5_666
N1 C11 1.472(3) .
N1 C8 1.479(3) .
N1 C10 1.484(3) .
N1 Mg1 2.304(2) 5_666
N2 C15 1.341(3) .
N2 C14 1.350(3) .
N2 Mg1 2.260(2) 5_666
N3 C6 1.341(3) .
N3 C12 1.342(3) .
N3 Mg1 2.2247(19) 5_666
C4 C7 1.399(3) .
C4 C5 1.410(3) .
C5 C9 1.394(3) .
C5 C10 1.502(3) .
C6 C18 1.391(3) .
C6 C8 1.507(3) .
C7 C13 1.394(3) .
C7 H7 0.9500 .
C8 H8A 0.9900 .
C8 H8B 0.9900 .
C9 C17 1.387(3) .
C9 H9 0.9500 .
C10 H10A 0.9900 .
C10 H10B 0.9900 .
C11 C14 1.503(3) .
C11 H11A 0.9900 .
C11 H11B 0.9900 .
C12 C16 1.382(3) .
C12 H12 0.9500 .
C13 C17 1.377(4) .
C13 H13 0.9500 .
C14 C19 1.386(3) .
C15 C20 1.379(3) .
C15 H15 0.9500 .
C16 C21 1.384(4) .
C16 H16 0.9500 .
C17 H17 0.9500 .
C18 C21 1.380(4) .
C18 H18 0.9500 .
C19 C22 1.376(4) .
C19 H19 0.9500 .
C20 C22 1.389(4) .
C20 H20 0.9500 .
C21 H21 0.9500 .
C22 H22 0.9500 .
C23 Cl3 1.765(3) .
C23 Cl2 1.773(2) .
C23 H23A 0.9900 .
C23 H23B 0.9900 .
C24 Cl4 1.759(3) .
C24 Cl5 1.770(3) .
C24 H24A 0.9900 .
C24 H24B 0.9900 .
